data_1530013
loop_
_publ_author_name
'Gorbunova, Yu.E.'
'Linde, S.A.'
'Pakhomov, V.I.'
'Buslaev, Yu.A.'
'Gustyakova, M.P.'
'Kokunov, Yu.V.'

_publ_section_title
;
 Synthesis and structure of Te(IV) fluoride nitrates and chloride
 fluorides
;
_journal_name_full
;
Koordinatsionnaya Khimiya (= Coordination Chemistry (USSR))
;
_journal_page_first 340
_journal_page_last 349
_journal_volume 10
_journal_year 1984
_chemical_formula_sum 'Cl F5 K2 Te'
_chemical_name_systematic 'K2 Te F5 Cl'
_space_group_IT_number 14
_symmetry_space_group_name_Hall '-P 2yn'
_symmetry_space_group_name_H-M 'P 1 21/n 1'
_cell_angle_alpha 90
_cell_angle_beta 91.16
_cell_angle_gamma 90
_cell_formula_units_Z 4
_cell_length_a 4.59
_cell_length_b 10.49
_cell_length_c 14.925
_cell_volume 718.478
_citation_journal_id_ASTM KOKHDC
_cod_data_source_file Gorbunova_KOKHDC_1984_1067.cif
_cod_data_source_block Cl1F5K2Te1
_cod_original_cell_volume 718.4781
_cod_original_sg_symbol_Hall '-P 2ybc (x-z,y,z)'
_cod_original_formula_sum 'Cl1 F5 K2 Te1'
_cod_database_code 1530013

loop_
_symmetry_equiv_pos_as_xyz
x,y,z
-x+1/2,y+1/2,-z+1/2
-x,-y,-z
x-1/2,-y-1/2,z-1/2

loop_
_atom_site_label
_atom_site_type_symbol
_atom_site_fract_x
_atom_site_fract_y
_atom_site_fract_z
_atom_site_occupancy
_atom_site_U_iso_or_equiv
K2 K+1 0.267 0.1606 0.5791 1 0.0
F3 F-1 0.125 0.007 0.729 1 0.0
F1 F-1 0.27 0.271 0.399 1 0.0
Te1 Te+4 0.1501 0.1301 0.3186 1 0.0
F2 F-1 0.114 0.747 0.74 1 0.0
Cl1 Cl-1 0.267 0.129 0.0954 1 0.0
K1 K+1 0.265 0.5747 0.6073 1 0.0
F4 F-1 0.279 0.003 0.412 1 0.0
F5 F-1 0.163 0.863 0.598 1 0.0
